data_7014638
loop_
_publ_author_name
'Akagi, Fumio'
'Ishida, Yutaka'
'Matsuo, Tsukasa'
'Kawaguchi, Hiroyuki'

_publ_section_title
;
 Synthesis and reactivity of niobium complexes having a tripodal
 triaryloxide ligand in bidentate, tridentate, and tetradentate
 coordination modes.
;
_journal_issue 10
_journal_name_full 'Dalton transactions (Cambridge, England : 2003)'
_journal_page_first 2375
_journal_page_last 2382
_journal_paper_doi 10.1039/c0dt01022g
_journal_volume 40
_journal_year 2011
_chemical_formula_moiety 'C50 H67 Nb O3'
_chemical_formula_sum 'C50 H67 Nb O3'
_chemical_formula_weight 808.98
_space_group_IT_number 14
_symmetry_cell_setting monoclinic
_symmetry_Int_Tables_number 14
_symmetry_space_group_name_Hall '-P 2ybc'
_symmetry_space_group_name_H-M 'P 1 21/c 1'
_atom_sites_solution_hydrogens geom
_atom_sites_solution_primary direct
_atom_sites_solution_secondary difmap
_cell_angle_alpha 90.0000
_cell_angle_beta 110.455(5)
_cell_angle_gamma 90.0000
_cell_formula_units_Z 4
_cell_length_a 14.679(5)
_cell_length_b 11.916(4)
_cell_length_c 27.664(9)
_cell_measurement_reflns_used 11763
_cell_measurement_temperature 173
_cell_measurement_theta_max 27.48
_cell_measurement_theta_min 3.04
_cell_volume 4534(3)
_computing_cell_refinement CrystalClear
_computing_data_collection 'CrystalClear (Rigaku Corp., 2000)'
_computing_data_reduction CrystalClear
_computing_molecular_graphics 'CrystalStructure 4.0'
_computing_publication_material 'CrystalStructure 4.0 (Rigaku, 2010)'
_computing_structure_refinement 'SHELXL97 (Sheldrick, 2008)'
_computing_structure_solution SIR97
_diffrn_ambient_temperature 173
_diffrn_detector_area_resol_mean 7.314
_diffrn_measured_fraction_theta_full 0.992
_diffrn_measured_fraction_theta_max 0.992
_diffrn_measurement_device_type 'Rigaku Mercury70'
_diffrn_measurement_method \w
_diffrn_radiation_type 'Mo K\a'
_diffrn_radiation_wavelength 0.71070
_diffrn_reflns_av_R_equivalents 0.0410
_diffrn_reflns_limit_h_max 18
_diffrn_reflns_limit_h_min -19
_diffrn_reflns_limit_k_max 15
_diffrn_reflns_limit_k_min -15
_diffrn_reflns_limit_l_max 35
_diffrn_reflns_limit_l_min -33
_diffrn_reflns_number 35050
_diffrn_reflns_theta_full 27.50
_diffrn_reflns_theta_max 27.50
_diffrn_standards_number 0
_exptl_absorpt_coefficient_mu 0.304
_exptl_absorpt_correction_T_max 0.941
_exptl_absorpt_correction_T_min 0.766
_exptl_absorpt_correction_type multi-scan
_exptl_absorpt_process_details 'REQAB (Rigaku, 1998)'
_exptl_crystal_colour orange
_exptl_crystal_density_diffrn 1.185
_exptl_crystal_density_method 'not measured'
_exptl_crystal_description prism
_exptl_crystal_F_000 1728.00
_exptl_crystal_size_max 0.200
_exptl_crystal_size_mid 0.200
_exptl_crystal_size_min 0.200
_refine_diff_density_max 1.130
_refine_diff_density_min -0.580
_refine_ls_extinction_method none
_refine_ls_goodness_of_fit_ref 1.140
_refine_ls_hydrogen_treatment constr
_refine_ls_number_parameters 481
_refine_ls_number_reflns 10347
_refine_ls_number_restraints 0
_refine_ls_R_factor_gt 0.0684
_refine_ls_shift/su_max 0.001
_refine_ls_structure_factor_coef Fsqd
_refine_ls_weighting_details 'w = 1/[\s^2^(Fo^2^)+(0.0894P)^2^+5.7055P] where P=(Fo^2^+2Fc^2^)/3'
_refine_ls_weighting_scheme calc
_refine_ls_wR_factor_ref 0.1779
_reflns_number_gt 8895
_reflns_number_total 10347
_reflns_threshold_expression F^2^>2.0\s(F^2^)
_cod_data_source_file C0DT01022G.TXT
_cod_data_source_block '_O3CNbBn-Complex-5'
_cod_database_code 7014638

loop_
_symmetry_equiv_pos_site_id
_symmetry_equiv_pos_as_xyz
1 +X,+Y,+Z
2 -X,1/2+Y,1/2-Z
3 -X,-Y,-Z
4 +X,1/2-Y,1/2+Z

loop_
_atom_site_label
_atom_site_type_symbol
_atom_site_fract_x
_atom_site_fract_y
_atom_site_fract_z
_atom_site_U_iso_or_equiv
_atom_site_adp_type
_atom_site_occupancy
_atom_site_symmetry_multiplicity
_atom_site_calc_flag
_atom_site_refinement_flags
_atom_site_disorder_assembly
_atom_site_disorder_group
Nb(1) Nb 0.81056(2) 0.81326(2) 0.787006(11) 0.02435(11) Uani 1.0 4 d . . .
O(1) O 0.75025(17) 0.7191(2) 0.72809(9) 0.0274(5) Uani 1.0 4 d . . .
O(2) O 0.94563(17) 0.7668(2) 0.81478(9) 0.0307(6) Uani 1.0 4 d . . .
O(3) O 0.79261(18) 0.8626(2) 0.84831(9) 0.0298(5) Uani 1.0 4 d . . .
C(1) C 0.7742(3) 0.6557(3) 0.82077(12) 0.0243(7) Uani 1.0 4 d . . .
C(2) C 0.7135(3) 0.5803(3) 0.77753(12) 0.0247(7) Uani 1.0 4 d . . .
C(3) C 0.7030(3) 0.6194(3) 0.72814(13) 0.0252(7) Uani 1.0 4 d . . .
C(4) C 0.6490(3) 0.5626(3) 0.68286(13) 0.0298(7) Uani 1.0 4 d . . .
C(5) C 0.6059(3) 0.4617(3) 0.68966(14) 0.0315(8) Uani 1.0 4 d . . .
C(6) C 0.6142(3) 0.4188(3) 0.73779(14) 0.0304(7) Uani 1.0 4 d . . .
C(7) C 0.6694(3) 0.4788(3) 0.78170(13) 0.0293(7) Uani 1.0 4 d . . .
C(8) C 0.8798(3) 0.6119(3) 0.84786(12) 0.0243(7) Uani 1.0 4 d . . .
C(9) C 0.9601(3) 0.6729(3) 0.84652(13) 0.0269(7) Uani 1.0 4 d . . .
C(10) C 1.0552(3) 0.6422(3) 0.87719(14) 0.0316(8) Uani 1.0 4 d . . .
C(11) C 1.0665(3) 0.5427(3) 0.90405(15) 0.0352(8) Uani 1.0 4 d . . .
C(12) C 0.9885(3) 0.4739(3) 0.90374(14) 0.0313(8) Uani 1.0 4 d . . .
C(13) C 0.8957(3) 0.5127(3) 0.87629(13) 0.0285(7) Uani 1.0 4 d . . .
C(14) C 0.7327(3) 0.6893(3) 0.86167(12) 0.0236(6) Uani 1.0 4 d . . .
C(15) C 0.7502(3) 0.8010(3) 0.87709(13) 0.0254(7) Uani 1.0 4 d . . .
C(16) C 0.7263(3) 0.8481(3) 0.91754(13) 0.0283(7) Uani 1.0 4 d . . .
C(17) C 0.6769(3) 0.7779(4) 0.93977(14) 0.0325(8) Uani 1.0 4 d . . .
C(18) C 0.6526(3) 0.6674(4) 0.92427(14) 0.0345(8) Uani 1.0 4 d . . .
C(19) C 0.6834(3) 0.6228(3) 0.88596(14) 0.0309(8) Uani 1.0 4 d . . .
C(20) C 0.7477(3) 0.9677(3) 0.74252(16) 0.0378(9) Uani 1.0 4 d . . .
C(21) C 0.8489(3) 0.9901(3) 0.74831(15) 0.0349(8) Uani 1.0 4 d . . .
C(22) C 0.8919(3) 0.9362(4) 0.71625(15) 0.0417(9) Uani 1.0 4 d . . .
C(23) C 0.9907(4) 0.9472(5) 0.72545(18) 0.0522(11) Uani 1.0 4 d . . .
C(24) C 1.0490(4) 1.0079(5) 0.7669(2) 0.0540(12) Uani 1.0 4 d . . .
C(25) C 1.0090(4) 1.0587(4) 0.7999(2) 0.0563(12) Uani 1.0 4 d . . .
C(26) C 0.9112(4) 1.0483(4) 0.79155(17) 0.0451(10) Uani 1.0 4 d . . .
C(27) C 0.6353(3) 0.6100(4) 0.62925(14) 0.0362(8) Uani 1.0 4 d . . .
C(28) C 0.5788(4) 0.7210(4) 0.62240(16) 0.0483(11) Uani 1.0 4 d . . .
C(29) C 0.7345(3) 0.6321(4) 0.62351(15) 0.0409(9) Uani 1.0 4 d . . .
C(30) C 0.5786(4) 0.5298(5) 0.58579(15) 0.0526(12) Uani 1.0 4 d . . .
C(31) C 0.5601(3) 0.3116(3) 0.74327(15) 0.0365(9) Uani 1.0 4 d . . .
C(32) C 0.5470(4) 0.2301(4) 0.6985(2) 0.0601(13) Uani 1.0 4 d . . .
C(33) C 0.6145(5) 0.2489(5) 0.7935(2) 0.0742(19) Uani 1.0 4 d . . .
C(34) C 0.4595(4) 0.3460(5) 0.7432(3) 0.0599(14) Uani 1.0 4 d . . .
C(35) C 1.1424(3) 0.7212(4) 0.88222(18) 0.0435(10) Uani 1.0 4 d . . .
C(36) C 1.1559(4) 0.7369(4) 0.8302(2) 0.0538(12) Uani 1.0 4 d . . .
C(37) C 1.1225(4) 0.8349(4) 0.90230(18) 0.0506(11) Uani 1.0 4 d . . .
C(38) C 1.2367(4) 0.6767(5) 0.9215(3) 0.079(2) Uani 1.0 4 d . . .
C(39) C 1.0058(3) 0.3598(4) 0.93217(17) 0.0434(10) Uani 1.0 4 d . . .
C(40) C 1.1025(19) 0.357(3) 0.9798(10) 0.114(8) Uiso 0.4000 4 d . . .
C(41) C 1.0720(6) 0.3742(7) 0.9901(3) 0.0437(17) Uiso 0.6000 4 d . . .
C(42) C 0.9146(10) 0.3370(12) 0.9549(6) 0.057(3) Uiso 0.4000 4 d . . .
C(43) C 0.9137(8) 0.3014(10) 0.9289(5) 0.076(3) Uiso 0.6000 4 d . . .
C(44) C 0.9950(15) 0.2671(17) 0.8954(8) 0.091(5) Uiso 0.4000 4 d . . .
C(45) C 1.0648(7) 0.2835(8) 0.9064(4) 0.059(2) Uiso 0.6000 4 d . . .
C(46) C 0.7547(3) 0.9686(4) 0.93594(14) 0.0349(8) Uani 1.0 4 d . . .
C(47) C 0.7059(4) 1.0516(4) 0.89196(16) 0.0465(10) Uani 1.0 4 d . . .
C(48) C 0.7228(4) 0.9995(4) 0.98102(16) 0.0482(11) Uani 1.0 4 d . . .
C(49) C 0.8662(4) 0.9801(4) 0.95392(18) 0.0477(10) Uani 1.0 4 d . . .
C(50) C 0.5943(4) 0.5957(5) 0.94954(18) 0.0513(12) Uani 1.0 4 d . . .
C(51) C 0.5741(9) 0.4843(11) 0.9294(5) 0.084(3) Uiso 0.6000 4 d . . .
C(52) C 0.6391(11) 0.4613(12) 0.9536(6) 0.062(4) Uiso 0.4000 4 d . . .
C(53) C 0.6516(6) 0.5961(7) 1.0104(3) 0.0456(16) Uiso 0.6000 4 d . . .
C(54) C 0.588(2) 0.632(3) 0.9953(11) 0.139(9) Uiso 0.4000 4 d . . .
C(55) C 0.4994(7) 0.6672(8) 0.9467(4) 0.061(2) Uiso 0.6000 4 d . . .
C(56) C 0.4967(12) 0.5556(15) 0.9070(7) 0.079(5) Uiso 0.4000 4 d . . .
H(5) H 0.5691 0.4204 0.6598 0.0378 Uiso 1.0 4 calc R . .
H(7) H 0.6770 0.4500 0.8149 0.0351 Uiso 1.0 4 calc R . .
H(11) H 1.1306 0.5194 0.9239 0.0423 Uiso 1.0 4 calc R . .
H(13) H 0.8412 0.4703 0.8769 0.0342 Uiso 1.0 4 calc R . .
H(17) H 0.6586 0.8066 0.9671 0.0389 Uiso 1.0 4 calc R . .
H(19) H 0.6706 0.5463 0.8763 0.0371 Uiso 1.0 4 calc R . .
H(20A) H 0.7038 0.9542 0.7066 0.0453 Uiso 1.0 4 calc R . .
H(20B) H 0.7193 1.0212 0.7607 0.0453 Uiso 1.0 4 calc R . .
H(22) H 0.8529 0.8920 0.6881 0.0501 Uiso 1.0 4 calc R . .
H(23) H 1.0182 0.9123 0.7029 0.0627 Uiso 1.0 4 calc R . .
H(24) H 1.1165 1.0152 0.7729 0.0648 Uiso 1.0 4 calc R . .
H(25) H 1.0492 1.1009 0.8286 0.0676 Uiso 1.0 4 calc R . .
H(26) H 0.8854 1.0809 0.8153 0.0542 Uiso 1.0 4 calc R . .
H(28A) H 0.5141 0.7067 0.6239 0.0580 Uiso 1.0 4 calc R . .
H(28B) H 0.5724 0.7542 0.5889 0.0580 Uiso 1.0 4 calc R . .
H(28C) H 0.6141 0.7731 0.6501 0.0580 Uiso 1.0 4 calc R . .
H(29A) H 0.7711 0.6869 0.6494 0.0490 Uiso 1.0 4 calc R . .
H(29B) H 0.7243 0.6617 0.5889 0.0490 Uiso 1.0 4 calc R . .
H(29C) H 0.7713 0.5618 0.6285 0.0490 Uiso 1.0 4 calc R . .
H(30A) H 0.5686 0.5652 0.5523 0.0631 Uiso 1.0 4 calc R . .
H(30B) H 0.5154 0.5128 0.5888 0.0631 Uiso 1.0 4 calc R . .
H(30C) H 0.6156 0.4602 0.5885 0.0631 Uiso 1.0 4 calc R . .
H(32A) H 0.5208 0.1588 0.7056 0.0721 Uiso 1.0 4 calc R . .
H(32B) H 0.6100 0.2168 0.6946 0.0721 Uiso 1.0 4 calc R . .
H(32C) H 0.5018 0.2625 0.6665 0.0721 Uiso 1.0 4 calc R . .
H(33A) H 0.5748 0.1859 0.7975 0.0891 Uiso 1.0 4 calc R . .
H(33B) H 0.6271 0.3002 0.8228 0.0891 Uiso 1.0 4 calc R . .
H(33C) H 0.6764 0.2206 0.7923 0.0891 Uiso 1.0 4 calc R . .
H(34A) H 0.4665 0.3868 0.7751 0.0719 Uiso 1.0 4 calc R . .
H(34B) H 0.4198 0.2787 0.7411 0.0719 Uiso 1.0 4 calc R . .
H(34C) H 0.4277 0.3944 0.7134 0.0719 Uiso 1.0 4 calc R . .
H(36A) H 1.2007 0.7994 0.8326 0.0646 Uiso 1.0 4 calc R . .
H(36B) H 1.0929 0.7534 0.8035 0.0646 Uiso 1.0 4 calc R . .
H(36C) H 1.1827 0.6680 0.8211 0.0646 Uiso 1.0 4 calc R . .
H(37A) H 1.1169 0.8251 0.9363 0.0608 Uiso 1.0 4 calc R . .
H(37B) H 1.0616 0.8659 0.8783 0.0608 Uiso 1.0 4 calc R . .
H(37C) H 1.1761 0.8865 0.9051 0.0608 Uiso 1.0 4 calc R . .
H(38A) H 1.2540 0.6055 0.9092 0.0948 Uiso 1.0 4 calc R . .
H(38B) H 1.2279 0.6647 0.9546 0.0948 Uiso 1.0 4 calc R . .
H(38C) H 1.2889 0.7314 0.9259 0.0948 Uiso 1.0 4 calc R . .
H(47A) H 0.7224 1.0314 0.8617 0.0558 Uiso 1.0 4 calc R . .
H(47B) H 0.7291 1.1278 0.9030 0.0558 Uiso 1.0 4 calc R . .
H(47C) H 0.6352 1.0486 0.8831 0.0558 Uiso 1.0 4 calc R . .
H(48A) H 0.7543 0.9493 1.0101 0.0578 Uiso 1.0 4 calc R . .
H(48B) H 0.6520 0.9919 0.9706 0.0578 Uiso 1.0 4 calc R . .
H(48C) H 0.7415 1.0772 0.9914 0.0578 Uiso 1.0 4 calc R . .
H(49A) H 0.8886 0.9581 0.9258 0.0572 Uiso 1.0 4 calc R . .
H(49B) H 0.8962 0.9312 0.9838 0.0572 Uiso 1.0 4 calc R . .
H(49C) H 0.8846 1.0582 0.9636 0.0572 Uiso 1.0 4 calc R . .

loop_
_atom_site_aniso_label
_atom_site_aniso_U_11
_atom_site_aniso_U_22
_atom_site_aniso_U_33
_atom_site_aniso_U_12
_atom_site_aniso_U_13
_atom_site_aniso_U_23
Nb(1) 0.02546(17) 0.02299(16) 0.02606(17) -0.00132(11) 0.01085(12) 0.00508(11)
O(1) 0.0280(12) 0.0300(12) 0.0258(12) -0.0032(10) 0.0114(10) 0.0036(10)
O(2) 0.0266(12) 0.0318(13) 0.0340(13) -0.0031(10) 0.0110(10) 0.0087(11)
O(3) 0.0358(13) 0.0248(12) 0.0333(13) -0.0020(10) 0.0177(11) 0.0040(10)
C(1) 0.0251(15) 0.0232(15) 0.0249(15) -0.0033(12) 0.0092(13) 0.0027(12)
C(2) 0.0193(14) 0.0265(16) 0.0271(16) 0.0002(12) 0.0065(13) 0.0009(13)
C(3) 0.0235(15) 0.0238(15) 0.0296(16) 0.0016(13) 0.0108(13) 0.0014(13)
C(4) 0.0273(16) 0.0350(18) 0.0276(17) 0.0042(14) 0.0100(14) 0.0022(14)
C(5) 0.0278(17) 0.0324(18) 0.0291(17) -0.0017(14) 0.0035(14) -0.0036(14)
C(6) 0.0249(16) 0.0273(17) 0.0352(18) 0.0005(14) 0.0059(14) 0.0013(14)
C(7) 0.0285(17) 0.0286(17) 0.0291(17) -0.0016(14) 0.0081(14) 0.0022(14)
C(8) 0.0246(15) 0.0257(16) 0.0227(15) 0.0000(13) 0.0085(13) -0.0007(12)
C(9) 0.0275(16) 0.0243(16) 0.0283(16) 0.0001(13) 0.0091(14) 0.0004(13)
C(10) 0.0270(17) 0.0305(17) 0.0350(18) -0.0022(14) 0.0079(15) -0.0003(15)
C(11) 0.0292(18) 0.0305(18) 0.041(2) 0.0023(15) 0.0058(16) 0.0042(16)
C(12) 0.0340(18) 0.0255(17) 0.0308(17) 0.0032(14) 0.0067(15) 0.0031(14)
C(13) 0.0300(17) 0.0253(16) 0.0294(17) -0.0024(14) 0.0092(14) 0.0013(13)
C(14) 0.0221(15) 0.0251(15) 0.0236(15) -0.0003(13) 0.0080(12) 0.0047(13)
C(15) 0.0235(15) 0.0273(16) 0.0261(16) -0.0012(13) 0.0096(13) 0.0039(13)
C(16) 0.0285(17) 0.0322(17) 0.0230(16) 0.0037(14) 0.0077(14) 0.0021(13)
C(17) 0.0308(17) 0.043(2) 0.0264(17) 0.0016(15) 0.0131(14) 0.0022(15)
C(18) 0.0307(18) 0.045(2) 0.0321(18) -0.0043(16) 0.0158(15) 0.0083(16)
C(19) 0.0301(17) 0.0301(18) 0.0343(18) -0.0059(14) 0.0134(15) 0.0041(15)
C(20) 0.039(2) 0.0276(18) 0.046(3) 0.0021(15) 0.0145(17) 0.0127(16)
C(21) 0.043(2) 0.0266(17) 0.0368(19) -0.0043(15) 0.0160(17) 0.0112(15)
C(22) 0.051(3) 0.043(3) 0.035(2) -0.0093(19) 0.0202(18) 0.0046(17)
C(23) 0.057(3) 0.060(3) 0.050(3) -0.006(3) 0.032(3) 0.003(3)
C(24) 0.045(3) 0.058(3) 0.064(3) -0.017(3) 0.026(3) 0.004(3)
C(25) 0.053(3) 0.049(3) 0.065(3) -0.014(3) 0.018(3) -0.010(3)
C(26) 0.048(3) 0.039(3) 0.052(3) -0.0059(19) 0.022(2) -0.0039(19)
C(27) 0.0346(19) 0.048(3) 0.0264(17) 0.0018(17) 0.0107(15) 0.0018(16)
C(28) 0.048(3) 0.063(3) 0.032(2) 0.018(3) 0.0118(18) 0.016(2)
C(29) 0.040(2) 0.055(3) 0.0317(19) -0.0011(19) 0.0176(17) -0.0029(18)
C(30) 0.053(3) 0.074(4) 0.028(2) -0.015(3) 0.0110(19) -0.005(2)
C(31) 0.0354(19) 0.0281(18) 0.038(2) -0.0094(15) 0.0029(16) 0.0028(15)
C(32) 0.069(4) 0.039(3) 0.068(4) -0.018(3) 0.019(3) -0.014(3)
C(33) 0.085(4) 0.043(3) 0.065(4) -0.028(3) -0.011(3) 0.019(3)
C(34) 0.050(3) 0.049(3) 0.090(4) -0.017(3) 0.037(3) -0.003(3)
C(35) 0.0262(18) 0.038(2) 0.058(3) -0.0051(16) 0.0040(18) 0.0048(19)
C(36) 0.044(3) 0.045(3) 0.085(4) -0.009(2) 0.038(3) -0.009(3)
C(37) 0.052(3) 0.047(3) 0.045(3) -0.018(2) 0.007(2) -0.006(2)
C(38) 0.029(3) 0.065(4) 0.118(6) -0.014(3) -0.006(3) 0.031(4)
C(39) 0.046(3) 0.0283(19) 0.049(3) 0.0043(17) 0.0078(19) 0.0095(17)
C(46) 0.041(2) 0.037(2) 0.0279(17) -0.0002(16) 0.0130(16) -0.0019(15)
C(47) 0.064(3) 0.033(2) 0.043(3) 0.011(2) 0.019(2) 0.0002(18)
C(48) 0.061(3) 0.049(3) 0.037(2) -0.003(2) 0.020(2) -0.0116(19)
C(49) 0.048(3) 0.042(3) 0.050(3) -0.0109(19) 0.013(2) -0.0096(19)
C(50) 0.053(3) 0.064(3) 0.047(3) -0.015(3) 0.032(3) 0.009(3)

loop_
_atom_type_symbol
_atom_type_description
_atom_type_scat_dispersion_real
_atom_type_scat_dispersion_imag
_atom_type_scat_source
C C 0.0033 0.0016 'International Tables Vol C Tables 4.2.6.8 and 6.1.1.4'
H H 0.0000 0.0000 'International Tables Vol C Tables 4.2.6.8 and 6.1.1.4'
O O 0.0106 0.0060 'International Tables Vol C Tables 4.2.6.8 and 6.1.1.4'
Nb Nb -2.0727 0.6215 'International Tables Vol C Tables 4.2.6.8 and 6.1.1.4'

loop_
_geom_angle_atom_site_label_1
_geom_angle_atom_site_label_2
_geom_angle_atom_site_label_3
_geom_angle
_geom_angle_publ_flag
_geom_angle_site_symmetry_1
_geom_angle_site_symmetry_2
_geom_angle_site_symmetry_3
O(1) Nb(1) O(2) 105.88(11) yes . . .
O(1) Nb(1) O(3) 140.56(12) yes . . .
O(1) Nb(1) C(1) 76.01(12) yes . . .
O(1) Nb(1) C(20) 91.99(13) yes . . .
O(2) Nb(1) O(3) 100.16(11) yes . . .
O(2) Nb(1) C(1) 87.42(12) yes . . .
O(2) Nb(1) C(20) 128.57(14) yes . . .
O(3) Nb(1) C(1) 76.12(12) yes . . .
O(3) Nb(1) C(20) 94.44(15) yes . . .
C(1) Nb(1) C(20) 144.01(14) yes . . .
Nb(1) O(1) C(3) 125.9(3) yes . . .
Nb(1) O(2) C(9) 112.9(3) yes . . .
Nb(1) O(3) C(15) 125.5(2) yes . . .
Nb(1) C(1) C(2) 109.2(3) yes . . .
Nb(1) C(1) C(8) 98.0(3) yes . . .
Nb(1) C(1) C(14) 107.8(2) yes . . .
C(2) C(1) C(8) 113.2(3) yes . . .
C(2) C(1) C(14) 117.9(3) yes . . .
C(8) C(1) C(14) 108.8(3) yes . . .
C(1) C(2) C(3) 114.0(3) yes . . .
C(1) C(2) C(7) 127.7(3) yes . . .
C(3) C(2) C(7) 118.3(3) yes . . .
O(1) C(3) C(2) 113.9(3) yes . . .
O(1) C(3) C(4) 123.0(4) yes . . .
C(2) C(3) C(4) 123.1(4) yes . . .
C(3) C(4) C(5) 115.8(4) yes . . .
C(3) C(4) C(27) 121.9(4) yes . . .
C(5) C(4) C(27) 122.2(3) yes . . .
C(4) C(5) C(6) 123.4(3) yes . . .
C(5) C(6) C(7) 118.3(4) yes . . .
C(5) C(6) C(31) 121.5(3) yes . . .
C(7) C(6) C(31) 120.0(4) yes . . .
C(2) C(7) C(6) 121.0(4) yes . . .
C(1) C(8) C(9) 121.3(3) yes . . .
C(1) C(8) C(13) 119.9(3) yes . . .
C(9) C(8) C(13) 118.7(3) yes . . .
O(2) C(9) C(8) 119.4(3) yes . . .
O(2) C(9) C(10) 119.4(4) yes . . .
C(8) C(9) C(10) 121.2(3) yes . . .
C(9) C(10) C(11) 117.2(4) yes . . .
C(9) C(10) C(35) 120.6(4) yes . . .
C(11) C(10) C(35) 122.2(3) yes . . .
C(10) C(11) C(12) 123.7(4) yes . . .
C(11) C(12) C(13) 116.8(4) yes . . .
C(11) C(12) C(39) 121.4(4) yes . . .
C(13) C(12) C(39) 121.7(4) yes . . .
C(8) C(13) C(12) 122.0(4) yes . . .
C(1) C(14) C(15) 113.7(4) yes . . .
C(1) C(14) C(19) 128.5(3) yes . . .
C(15) C(14) C(19) 117.8(4) yes . . .
O(3) C(15) C(14) 113.8(4) yes . . .
O(3) C(15) C(16) 122.4(3) yes . . .
C(14) C(15) C(16) 123.8(4) yes . . .
C(15) C(16) C(17) 115.3(4) yes . . .
C(15) C(16) C(46) 121.7(4) yes . . .
C(17) C(16) C(46) 122.9(4) yes . . .
C(16) C(17) C(18) 123.6(4) yes . . .
C(17) C(18) C(19) 118.6(4) yes . . .
C(17) C(18) C(50) 120.5(4) yes . . .
C(19) C(18) C(50) 120.9(4) yes . . .
C(14) C(19) C(18) 120.7(4) yes . . .
Nb(1) C(20) C(21) 83.2(3) yes . . .
C(20) C(21) C(22) 120.6(4) yes . . .
C(20) C(21) C(26) 121.1(5) yes . . .
C(22) C(21) C(26) 117.3(4) yes . . .
C(21) C(22) C(23) 120.7(4) yes . . .
C(22) C(23) C(24) 120.6(5) yes . . .
C(23) C(24) C(25) 119.7(5) yes . . .
C(24) C(25) C(26) 120.5(5) yes . . .
C(21) C(26) C(25) 121.1(5) yes . . .
C(4) C(27) C(28) 108.6(4) yes . . .
C(4) C(27) C(29) 110.7(3) yes . . .
C(4) C(27) C(30) 112.3(4) yes . . .
C(28) C(27) C(29) 109.2(4) yes . . .
C(28) C(27) C(30) 108.5(3) yes . . .
C(29) C(27) C(30) 107.4(4) yes . . .
C(6) C(31) C(32) 111.7(4) yes . . .
C(6) C(31) C(33) 111.7(4) yes . . .
C(6) C(31) C(34) 108.0(4) yes . . .
C(32) C(31) C(33) 107.6(4) yes . . .
C(32) C(31) C(34) 108.7(4) yes . . .
C(33) C(31) C(34) 109.2(5) yes . . .
C(10) C(35) C(36) 111.2(4) yes . . .
C(10) C(35) C(37) 108.2(4) yes . . .
C(10) C(35) C(38) 111.6(4) yes . . .
C(36) C(35) C(37) 109.7(4) yes . . .
C(36) C(35) C(38) 109.2(5) yes . . .
C(37) C(35) C(38) 106.9(4) yes . . .
C(12) C(39) C(40) 112.7(11) yes . . .
C(12) C(39) C(41) 110.9(4) yes . . .
C(12) C(39) C(42) 108.7(6) yes . . .
C(12) C(39) C(43) 113.3(5) yes . . .
C(12) C(39) C(44) 110.5(9) yes . . .
C(12) C(39) C(45) 107.1(5) yes . . .
C(40) C(39) C(41) 23.7(12) yes . . .
C(40) C(39) C(42) 106.7(13) yes . . .
C(40) C(39) C(43) 125.2(12) yes . . .
C(40) C(39) C(44) 114.3(13) yes . . .
C(40) C(39) C(45) 83.5(12) yes . . .
C(41) C(39) C(42) 85.8(6) yes . . .
C(41) C(39) C(43) 109.7(7) yes . . .
C(41) C(39) C(44) 131.9(8) yes . . .
C(41) C(39) C(45) 106.3(5) yes . . .
C(42) C(39) C(43) 29.4(7) yes . . .
C(42) C(39) C(44) 103.2(11) yes . . .
C(42) C(39) C(45) 134.7(7) yes . . .
C(43) C(39) C(44) 74.5(11) yes . . .
C(43) C(39) C(45) 109.3(7) yes . . .
C(44) C(39) C(45) 37.2(9) yes . . .
C(39) C(43) C(44) 52.2(8) yes . . .
C(39) C(44) C(43) 53.3(9) yes . . .
C(16) C(46) C(47) 110.0(3) yes . . .
C(16) C(46) C(48) 111.9(4) yes . . .
C(16) C(46) C(49) 109.0(4) yes . . .
C(47) C(46) C(48) 107.6(4) yes . . .
C(47) C(46) C(49) 110.3(4) yes . . .
C(48) C(46) C(49) 108.1(4) yes . . .
C(18) C(50) C(51) 114.3(8) yes . . .
C(18) C(50) C(52) 106.6(7) yes . . .
C(18) C(50) C(53) 107.8(5) yes . . .
C(18) C(50) C(54) 118.2(14) yes . . .
C(18) C(50) C(55) 107.1(5) yes . . .
C(18) C(50) C(56) 109.5(8) yes . . .
C(51) C(50) C(52) 35.3(7) yes . . .
C(51) C(50) C(53) 112.0(7) yes . . .
C(51) C(50) C(54) 125.4(15) yes . . .
C(51) C(50) C(55) 114.4(7) yes . . .
C(51) C(50) C(56) 54.4(8) yes . . .
C(52) C(50) C(53) 83.4(6) yes . . .
C(52) C(50) C(54) 112.3(14) yes . . .
C(52) C(50) C(55) 143.1(8) yes . . .
C(52) C(50) C(56) 89.7(8) yes . . .
C(53) C(50) C(54) 37.4(12) yes . . .
C(53) C(50) C(55) 100.2(6) yes . . .
C(53) C(50) C(56) 142.5(9) yes . . .
C(54) C(50) C(55) 62.8(12) yes . . .
C(54) C(50) C(56) 116.6(15) yes . . .
C(55) C(50) C(56) 65.1(8) yes . . .
C(50) C(51) C(56) 68.3(9) yes . . .
C(50) C(54) C(55) 66.1(13) yes . . .
C(50) C(55) C(54) 51.0(13) yes . . .
C(50) C(55) C(56) 56.5(7) yes . . .
C(54) C(55) C(56) 99.6(14) yes . . .
C(50) C(56) C(51) 57.4(8) yes . . .
C(50) C(56) C(55) 58.4(7) yes . . .
C(51) C(56) C(55) 111.0(11) yes . . .
C(4) C(5) H(5) 118.287 no . . .
C(6) C(5) H(5) 118.308 no . . .
C(2) C(7) H(7) 119.481 no . . .
C(6) C(7) H(7) 119.474 no . . .
C(10) C(11) H(11) 118.160 no . . .
C(12) C(11) H(11) 118.172 no . . .
C(8) C(13) H(13) 119.011 no . . .
C(12) C(13) H(13) 119.017 no . . .
C(16) C(17) H(17) 118.219 no . . .
C(18) C(17) H(17) 118.228 no . . .
C(14) C(19) H(19) 119.625 no . . .
C(18) C(19) H(19) 119.638 no . . .
Nb(1) C(20) H(20A) 114.770 no . . .
Nb(1) C(20) H(20B) 114.764 no . . .
C(21) C(20) H(20A) 114.770 no . . .
C(21) C(20) H(20B) 114.772 no . . .
H(20A) C(20) H(20B) 111.853 no . . .
C(21) C(22) H(22) 119.656 no . . .
C(23) C(22) H(22) 119.660 no . . .
C(22) C(23) H(23) 119.693 no . . .
C(24) C(23) H(23) 119.695 no . . .
C(23) C(24) H(24) 120.140 no . . .
C(25) C(24) H(24) 120.126 no . . .
C(24) C(25) H(25) 119.772 no . . .
C(26) C(25) H(25) 119.762 no . . .
C(21) C(26) H(26) 119.447 no . . .
C(25) C(26) H(26) 119.452 no . . .
C(27) C(28) H(28A) 109.473 no . . .
C(27) C(28) H(28B) 109.476 no . . .
C(27) C(28) H(28C) 109.470 no . . .
H(28A) C(28) H(28B) 109.483 no . . .
H(28A) C(28) H(28C) 109.455 no . . .
H(28B) C(28) H(28C) 109.469 no . . .
C(27) C(29) H(29A) 109.484 no . . .
C(27) C(29) H(29B) 109.469 no . . .
C(27) C(29) H(29C) 109.473 no . . .
H(29A) C(29) H(29B) 109.468 no . . .
H(29A) C(29) H(29C) 109.469 no . . .
H(29B) C(29) H(29C) 109.464 no . . .
C(27) C(30) H(30A) 109.468 no . . .
C(27) C(30) H(30B) 109.474 no . . .
C(27) C(30) H(30C) 109.462 no . . .
H(30A) C(30) H(30B) 109.476 no . . .
H(30A) C(30) H(30C) 109.473 no . . .
H(30B) C(30) H(30C) 109.476 no . . .
C(31) C(32) H(32A) 109.477 no . . .
C(31) C(32) H(32B) 109.480 no . . .
C(31) C(32) H(32C) 109.477 no . . .
H(32A) C(32) H(32B) 109.467 no . . .
H(32A) C(32) H(32C) 109.461 no . . .
H(32B) C(32) H(32C) 109.466 no . . .
C(31) C(33) H(33A) 109.474 no . . .
C(31) C(33) H(33B) 109.468 no . . .
C(31) C(33) H(33C) 109.469 no . . .
H(33A) C(33) H(33B) 109.478 no . . .
H(33A) C(33) H(33C) 109.475 no . . .
H(33B) C(33) H(33C) 109.463 no . . .
C(31) C(34) H(34A) 109.477 no . . .
C(31) C(34) H(34B) 109.466 no . . .
C(31) C(34) H(34C) 109.475 no . . .
H(34A) C(34) H(34B) 109.478 no . . .
H(34A) C(34) H(34C) 109.471 no . . .
H(34B) C(34) H(34C) 109.460 no . . .
C(35) C(36) H(36A) 109.463 no . . .
C(35) C(36) H(36B) 109.475 no . . .
C(35) C(36) H(36C) 109.477 no . . .
H(36A) C(36) H(36B) 109.473 no . . .
H(36A) C(36) H(36C) 109.468 no . . .
H(36B) C(36) H(36C) 109.471 no . . .
C(35) C(37) H(37A) 109.477 no . . .
C(35) C(37) H(37B) 109.468 no . . .
C(35) C(37) H(37C) 109.473 no . . .
H(37A) C(37) H(37B) 109.464 no . . .
H(37A) C(37) H(37C) 109.473 no . . .
H(37B) C(37) H(37C) 109.472 no . . .
C(35) C(38) H(38A) 109.469 no . . .
C(35) C(38) H(38B) 109.472 no . . .
C(35) C(38) H(38C) 109.474 no . . .
H(38A) C(38) H(38B) 109.471 no . . .
H(38A) C(38) H(38C) 109.471 no . . .
H(38B) C(38) H(38C) 109.470 no . . .
C(46) C(47) H(47A) 109.469 no . . .
C(46) C(47) H(47B) 109.481 no . . .
C(46) C(47) H(47C) 109.482 no . . .
H(47A) C(47) H(47B) 109.462 no . . .
H(47A) C(47) H(47C) 109.457 no . . .
H(47B) C(47) H(47C) 109.476 no . . .
C(46) C(48) H(48A) 109.472 no . . .
C(46) C(48) H(48B) 109.468 no . . .
C(46) C(48) H(48C) 109.476 no . . .
H(48A) C(48) H(48B) 109.468 no . . .
H(48A) C(48) H(48C) 109.466 no . . .
H(48B) C(48) H(48C) 109.477 no . . .
C(46) C(49) H(49A) 109.463 no . . .
C(46) C(49) H(49B) 109.468 no . . .
C(46) C(49) H(49C) 109.472 no . . .
H(49A) C(49) H(49B) 109.473 no . . .
H(49A) C(49) H(49C) 109.465 no . . .
H(49B) C(49) H(49C) 109.486 no . . .

loop_
_geom_bond_atom_site_label_1
_geom_bond_atom_site_label_2
_geom_bond_distance
_geom_bond_publ_flag
_geom_bond_site_symmetry_1
_geom_bond_site_symmetry_2
Nb(1) O(1) 1.921(3) yes . .
Nb(1) O(2) 1.940(3) yes . .
Nb(1) O(3) 1.898(3) yes . .
Nb(1) C(1) 2.243(4) yes . .
Nb(1) C(20) 2.227(4) yes . .
O(1) C(3) 1.376(5) yes . .
O(2) C(9) 1.392(5) yes . .
O(3) C(15) 1.381(5) yes . .
C(1) C(2) 1.513(5) yes . .
C(1) C(8) 1.557(5) yes . .
C(1) C(14) 1.515(6) yes . .
C(2) C(3) 1.400(5) yes . .
C(2) C(7) 1.395(5) yes . .
C(3) C(4) 1.400(5) yes . .
C(4) C(5) 1.402(6) yes . .
C(4) C(27) 1.533(6) yes . .
C(5) C(6) 1.391(6) yes . .
C(6) C(7) 1.398(5) yes . .
C(6) C(31) 1.541(6) yes . .
C(8) C(9) 1.397(5) yes . .
C(8) C(13) 1.394(5) yes . .
C(9) C(10) 1.405(5) yes . .
C(10) C(11) 1.378(6) yes . .
C(10) C(35) 1.555(6) yes . .
C(11) C(12) 1.406(6) yes . .
C(12) C(13) 1.387(5) yes . .
C(12) C(39) 1.547(6) yes . .
C(14) C(15) 1.394(5) yes . .
C(14) C(19) 1.393(6) yes . .
C(15) C(16) 1.402(6) yes . .
C(16) C(17) 1.384(6) yes . .
C(16) C(46) 1.532(6) yes . .
C(17) C(18) 1.392(6) yes . .
C(18) C(19) 1.394(6) yes . .
C(18) C(50) 1.539(7) yes . .
C(20) C(21) 1.463(6) yes . .
C(21) C(22) 1.410(7) yes . .
C(21) C(26) 1.408(6) yes . .
C(22) C(23) 1.387(7) yes . .
C(23) C(24) 1.374(7) yes . .
C(24) C(25) 1.386(9) yes . .
C(25) C(26) 1.376(8) yes . .
C(27) C(28) 1.537(7) yes . .
C(27) C(29) 1.542(7) yes . .
C(27) C(30) 1.534(6) yes . .
C(31) C(32) 1.533(7) yes . .
C(31) C(33) 1.533(7) yes . .
C(31) C(34) 1.532(7) yes . .
C(35) C(36) 1.532(9) yes . .
C(35) C(37) 1.531(7) yes . .
C(35) C(38) 1.525(6) yes . .
C(39) C(40) 1.56(3) yes . .
C(39) C(41) 1.567(9) yes . .
C(39) C(42) 1.686(18) yes . .
C(39) C(43) 1.495(13) yes . .
C(39) C(44) 1.47(2) yes . .
C(39) C(45) 1.586(12) yes . .
C(43) C(44) 1.80(3) yes . .
C(46) C(47) 1.537(6) yes . .
C(46) C(48) 1.523(7) yes . .
C(46) C(49) 1.541(6) yes . .
C(50) C(51) 1.430(13) yes . .
C(50) C(52) 1.719(15) yes . .
C(50) C(53) 1.597(9) yes . .
C(50) C(54) 1.37(4) yes . .
C(50) C(55) 1.612(12) yes . .
C(50) C(56) 1.577(16) yes . .
C(51) C(56) 1.38(2) yes . .
C(54) C(55) 1.57(3) yes . .
C(55) C(56) 1.72(2) yes . .
C(5) H(5) 0.950 no . .
C(7) H(7) 0.950 no . .
C(11) H(11) 0.950 no . .
C(13) H(13) 0.950 no . .
C(17) H(17) 0.950 no . .
C(19) H(19) 0.950 no . .
C(20) H(20A) 0.990 no . .
C(20) H(20B) 0.990 no . .
C(22) H(22) 0.950 no . .
C(23) H(23) 0.950 no . .
C(24) H(24) 0.950 no . .
C(25) H(25) 0.950 no . .
C(26) H(26) 0.950 no . .
C(28) H(28A) 0.980 no . .
C(28) H(28B) 0.980 no . .
C(28) H(28C) 0.980 no . .
C(29) H(29A) 0.980 no . .
C(29) H(29B) 0.980 no . .
C(29) H(29C) 0.980 no . .
C(30) H(30A) 0.980 no . .
C(30) H(30B) 0.980 no . .
C(30) H(30C) 0.980 no . .
C(32) H(32A) 0.980 no . .
C(32) H(32B) 0.980 no . .
C(32) H(32C) 0.980 no . .
C(33) H(33A) 0.980 no . .
C(33) H(33B) 0.980 no . .
C(33) H(33C) 0.980 no . .
C(34) H(34A) 0.980 no . .
C(34) H(34B) 0.980 no . .
C(34) H(34C) 0.980 no . .
C(36) H(36A) 0.980 no . .
C(36) H(36B) 0.980 no . .
C(36) H(36C) 0.980 no . .
C(37) H(37A) 0.980 no . .
C(37) H(37B) 0.980 no . .
C(37) H(37C) 0.980 no . .
C(38) H(38A) 0.980 no . .
C(38) H(38B) 0.980 no . .
C(38) H(38C) 0.980 no . .
C(47) H(47A) 0.980 no . .
C(47) H(47B) 0.980 no . .
C(47) H(47C) 0.980 no . .
C(48) H(48A) 0.980 no . .
C(48) H(48B) 0.980 no . .
C(48) H(48C) 0.980 no . .
C(49) H(49A) 0.980 no . .
C(49) H(49B) 0.980 no . .
C(49) H(49C) 0.980 no . .

loop_
_geom_torsion_atom_site_label_1
_geom_torsion_atom_site_label_2
_geom_torsion_atom_site_label_3
_geom_torsion_atom_site_label_4
_geom_torsion
_geom_torsion_publ_flag
_geom_torsion_site_symmetry_1
_geom_torsion_site_symmetry_2
_geom_torsion_site_symmetry_3
_geom_torsion_site_symmetry_4
O(1) Nb(1) O(2) C(9) -82.41(18) no . . . .
O(2) Nb(1) O(1) C(3) 92.8(2) no . . . .
O(1) Nb(1) O(3) C(15) 32.2(3) no . . . .
O(3) Nb(1) O(1) C(3) -36.6(3) no . . . .
O(1) Nb(1) C(1) C(2) -7.82(17) no . . . .
O(1) Nb(1) C(1) C(8) 110.25(18) no . . . .
O(1) Nb(1) C(1) C(14) -136.99(17) no . . . .
C(1) Nb(1) O(1) C(3) 9.64(19) no . . . .
O(1) Nb(1) C(20) C(21) -110.84(18) no . . . .
C(20) Nb(1) O(1) C(3) -136.0(3) no . . . .
O(2) Nb(1) O(3) C(15) -98.73(19) no . . . .
O(3) Nb(1) O(2) C(9) 67.66(17) no . . . .
O(2) Nb(1) C(1) C(2) -114.9(2) no . . . .
O(2) Nb(1) C(1) C(8) 3.18(16) no . . . .
O(2) Nb(1) C(1) C(14) 115.94(16) no . . . .
C(1) Nb(1) O(2) C(9) -7.75(17) no . . . .
O(2) Nb(1) C(20) C(21) 1.4(3) no . . . .
C(20) Nb(1) O(2) C(9) 171.75(17) no . . . .
O(3) Nb(1) C(1) C(2) 144.0(2) no . . . .
O(3) Nb(1) C(1) C(8) -97.95(16) no . . . .
O(3) Nb(1) C(1) C(14) 14.81(14) no . . . .
C(1) Nb(1) O(3) C(15) -13.98(17) no . . . .
O(3) Nb(1) C(20) C(21) 108.10(18) no . . . .
C(20) Nb(1) O(3) C(15) 130.79(19) no . . . .
C(1) Nb(1) C(20) C(21) -179.50(15) no . . . .
C(20) Nb(1) C(1) C(2) 65.8(4) no . . . .
C(20) Nb(1) C(1) C(8) -176.2(2) no . . . .
C(20) Nb(1) C(1) C(14) -63.4(3) no . . . .
Nb(1) O(1) C(3) C(2) -8.8(4) no . . . .
Nb(1) O(1) C(3) C(4) 170.8(2) no . . . .
Nb(1) O(2) C(9) C(8) 11.2(4) no . . . .
Nb(1) O(2) C(9) C(10) -167.9(2) no . . . .
Nb(1) O(3) C(15) C(14) 8.8(4) no . . . .
Nb(1) O(3) C(15) C(16) -170.38(16) no . . . .
Nb(1) C(1) C(2) C(3) 6.2(4) no . . . .
Nb(1) C(1) C(2) C(7) -174.6(3) no . . . .
Nb(1) C(1) C(8) C(9) 1.8(4) no . . . .
Nb(1) C(1) C(8) C(13) 178.6(3) no . . . .
Nb(1) C(1) C(14) C(15) -15.5(3) no . . . .
Nb(1) C(1) C(14) C(19) 166.7(2) no . . . .
C(2) C(1) C(8) C(9) 116.8(4) no . . . .
C(2) C(1) C(8) C(13) -66.5(4) no . . . .
C(8) C(1) C(2) C(3) -101.8(3) no . . . .
C(8) C(1) C(2) C(7) 77.4(5) no . . . .
C(2) C(1) C(14) C(15) -139.6(3) no . . . .
C(2) C(1) C(14) C(19) 42.6(4) no . . . .
C(14) C(1) C(2) C(3) 129.6(3) no . . . .
C(14) C(1) C(2) C(7) -51.2(5) no . . . .
C(8) C(1) C(14) C(15) 89.8(3) no . . . .
C(8) C(1) C(14) C(19) -88.0(4) no . . . .
C(14) C(1) C(8) C(9) -110.1(4) no . . . .
C(14) C(1) C(8) C(13) 66.6(4) no . . . .
C(1) C(2) C(3) O(1) 0.2(5) no . . . .
C(1) C(2) C(3) C(4) -179.5(3) no . . . .
C(1) C(2) C(7) C(6) 179.3(3) no . . . .
C(3) C(2) C(7) C(6) -1.5(5) no . . . .
C(7) C(2) C(3) O(1) -179.1(3) no . . . .
C(7) C(2) C(3) C(4) 1.3(5) no . . . .
O(1) C(3) C(4) C(5) 179.6(3) no . . . .
O(1) C(3) C(4) C(27) -2.2(6) no . . . .
C(2) C(3) C(4) C(5) -0.8(5) no . . . .
C(2) C(3) C(4) C(27) 177.4(3) no . . . .
C(3) C(4) C(5) C(6) 0.5(6) no . . . .
C(3) C(4) C(27) C(28) -63.3(5) no . . . .
C(3) C(4) C(27) C(29) 56.6(5) no . . . .
C(3) C(4) C(27) C(30) 176.6(3) no . . . .
C(5) C(4) C(27) C(28) 114.7(4) no . . . .
C(5) C(4) C(27) C(29) -125.4(4) no . . . .
C(5) C(4) C(27) C(30) -5.3(5) no . . . .
C(27) C(4) C(5) C(6) -177.6(4) no . . . .
C(4) C(5) C(6) C(7) -0.8(6) no . . . .
C(4) C(5) C(6) C(31) 175.9(3) no . . . .
C(5) C(6) C(7) C(2) 1.3(6) no . . . .
C(5) C(6) C(31) C(32) 31.1(5) no . . . .
C(5) C(6) C(31) C(33) 151.6(4) no . . . .
C(5) C(6) C(31) C(34) -88.4(5) no . . . .
C(7) C(6) C(31) C(32) -152.3(3) no . . . .
C(7) C(6) C(31) C(33) -31.8(5) no . . . .
C(7) C(6) C(31) C(34) 88.3(4) no . . . .
C(31) C(6) C(7) C(2) -175.5(3) no . . . .
C(1) C(8) C(9) O(2) -8.8(5) no . . . .
C(1) C(8) C(9) C(10) 170.3(3) no . . . .
C(1) C(8) C(13) C(12) -175.9(3) no . . . .
C(9) C(8) C(13) C(12) 0.9(6) no . . . .
C(13) C(8) C(9) O(2) 174.5(3) no . . . .
C(13) C(8) C(9) C(10) -6.4(5) no . . . .
O(2) C(9) C(10) C(11) -173.8(3) no . . . .
O(2) C(9) C(10) C(35) 9.1(6) no . . . .
C(8) C(9) C(10) C(11) 7.1(6) no . . . .
C(8) C(9) C(10) C(35) -170.0(3) no . . . .
C(9) C(10) C(11) C(12) -2.4(6) no . . . .
C(9) C(10) C(35) C(36) -63.6(5) no . . . .
C(9) C(10) C(35) C(37) 56.9(5) no . . . .
C(9) C(10) C(35) C(38) 174.2(4) no . . . .
C(11) C(10) C(35) C(36) 119.5(4) no . . . .
C(11) C(10) C(35) C(37) -120.0(4) no . . . .
C(11) C(10) C(35) C(38) -2.7(6) no . . . .
C(35) C(10) C(11) C(12) 174.6(4) no . . . .
C(10) C(11) C(12) C(13) -2.8(6) no . . . .
C(10) C(11) C(12) C(39) 176.5(4) no . . . .
C(11) C(12) C(13) C(8) 3.5(6) no . . . .
C(11) C(12) C(39) C(40) 28.4(6) no . . . .
C(11) C(12) C(39) C(41) 53.9(6) no . . . .
C(11) C(12) C(39) C(42) 146.6(4) no . . . .
C(11) C(12) C(39) C(43) 177.8(4) no . . . .
C(11) C(12) C(39) C(44) -100.8(4) no . . . .
C(11) C(12) C(39) C(45) -61.6(5) no . . . .
C(13) C(12) C(39) C(40) -152.3(4) no . . . .
C(13) C(12) C(39) C(41) -126.8(4) no . . . .
C(13) C(12) C(39) C(42) -34.2(5) no . . . .
C(13) C(12) C(39) C(43) -2.9(6) no . . . .
C(13) C(12) C(39) C(44) 78.4(5) no . . . .
C(13) C(12) C(39) C(45) 117.6(4) no . . . .
C(39) C(12) C(13) C(8) -175.8(4) no . . . .
C(1) C(14) C(15) O(3) 6.7(4) no . . . .
C(1) C(14) C(15) C(16) -174.1(3) no . . . .
C(1) C(14) C(19) C(18) 177.9(3) no . . . .
C(15) C(14) C(19) C(18) 0.2(4) no . . . .
C(19) C(14) C(15) O(3) -175.3(3) no . . . .
C(19) C(14) C(15) C(16) 3.9(4) no . . . .
O(3) C(15) C(16) C(17) 174.8(3) no . . . .
O(3) C(15) C(16) C(46) -6.1(5) no . . . .
C(14) C(15) C(16) C(17) -4.3(5) no . . . .
C(14) C(15) C(16) C(46) 174.8(3) no . . . .
C(15) C(16) C(17) C(18) 0.7(5) no . . . .
C(15) C(16) C(46) C(47) 61.9(4) no . . . .
C(15) C(16) C(46) C(48) -178.7(3) no . . . .
C(15) C(16) C(46) C(49) -59.2(4) no . . . .
C(17) C(16) C(46) C(47) -119.1(4) no . . . .
C(17) C(16) C(46) C(48) 0.4(5) no . . . .
C(17) C(16) C(46) C(49) 119.9(4) no . . . .
C(46) C(16) C(17) C(18) -178.4(3) no . . . .
C(16) C(17) C(18) C(19) 3.1(5) no . . . .
C(16) C(17) C(18) C(50) -177.8(3) no . . . .
C(17) C(18) C(19) C(14) -3.5(5) no . . . .
C(17) C(18) C(50) C(51) 179.5(3) no . . . .
C(17) C(18) C(50) C(52) -143.6(3) no . . . .
C(17) C(18) C(50) C(53) -55.3(5) no . . . .
C(17) C(18) C(50) C(54) -16.1(6) no . . . .
C(17) C(18) C(50) C(55) 51.7(4) no . . . .
C(17) C(18) C(50) C(56) 120.7(4) no . . . .
C(19) C(18) C(50) C(51) -1.4(5) no . . . .
C(19) C(18) C(50) C(52) 35.5(4) no . . . .
C(19) C(18) C(50) C(53) 123.8(4) no . . . .
C(19) C(18) C(50) C(54) 163.0(3) no . . . .
C(19) C(18) C(50) C(55) -129.1(4) no . . . .
C(19) C(18) C(50) C(56) -60.2(5) no . . . .
C(50) C(18) C(19) C(14) 177.3(3) no . . . .
Nb(1) C(20) C(21) C(22) 79.3(3) no . . . .
Nb(1) C(20) C(21) C(26) -88.5(3) no . . . .
C(20) C(21) C(22) C(23) -172.5(4) no . . . .
C(20) C(21) C(26) C(25) 172.7(4) no . . . .
C(22) C(21) C(26) C(25) 4.5(6) no . . . .
C(26) C(21) C(22) C(23) -4.2(6) no . . . .
C(21) C(22) C(23) C(24) 2.0(7) no . . . .
C(22) C(23) C(24) C(25) 0.1(8) no . . . .
C(23) C(24) C(25) C(26) 0.2(8) no . . . .
C(24) C(25) C(26) C(21) -2.6(7) no . . . .
C(12) C(39) C(43) C(44) 106.0(5) no . . . .
C(12) C(39) C(44) C(43) -109.5(5) no . . . .
C(40) C(39) C(43) C(44) -109.1(14) no . . . .
C(40) C(39) C(44) C(43) 122.1(13) no . . . .
C(41) C(39) C(43) C(44) -129.5(5) no . . . .
C(41) C(39) C(44) C(43) 102.8(11) no . . . .
C(42) C(39) C(43) C(44) -166.9(13) no . . . .
C(42) C(39) C(44) C(43) 6.6(6) no . . . .
C(45) C(39) C(43) C(44) -13.3(5) no . . . .
C(45) C(39) C(44) C(43) 158.9(14) no . . . .
C(18) C(50) C(51) C(56) -97.3(6) no . . . .
C(18) C(50) C(54) C(55) 95.7(10) no . . . .
C(18) C(50) C(55) C(54) -113.5(4) no . . . .
C(18) C(50) C(55) C(56) 104.0(4) no . . . .
C(18) C(50) C(56) C(51) 106.5(6) no . . . .
C(18) C(50) C(56) C(55) -100.3(6) no . . . .
C(52) C(50) C(51) C(56) 178.2(16) no . . . .
C(53) C(50) C(51) C(56) 139.8(6) no . . . .
C(51) C(50) C(54) C(55) -101.8(12) no . . . .
C(54) C(50) C(51) C(56) 99.6(16) no . . . .
C(51) C(50) C(55) C(54) 118.8(8) no . . . .
C(51) C(50) C(55) C(56) -23.7(7) no . . . .
C(55) C(50) C(51) C(56) 26.7(8) no . . . .
C(51) C(50) C(56) C(55) 153.2(12) no . . . .
C(52) C(50) C(54) C(55) -139.5(8) no . . . .
C(52) C(50) C(55) C(54) 91.5(11) no . . . .
C(52) C(50) C(55) C(56) -51.0(11) no . . . .
C(52) C(50) C(56) C(51) -1.1(8) no . . . .
C(52) C(50) C(56) C(55) 152.2(8) no . . . .
C(53) C(50) C(54) C(55) 178(3) no . . . .
C(53) C(50) C(55) C(54) -1.1(4) no . . . .
C(53) C(50) C(55) C(56) -143.6(5) no . . . .
C(53) C(50) C(56) C(51) -79.7(14) no . . . .
C(53) C(50) C(56) C(55) 73.5(12) no . . . .
C(54) C(50) C(55) C(56) -142.5(16) no . . . .
C(54) C(50) C(56) C(51) -116.0(16) no . . . .
C(54) C(50) C(56) C(55) 37.3(16) no . . . .
C(56) C(50) C(54) C(55) -38.1(15) no . . . .
C(55) C(50) C(56) C(51) -153.2(10) no . . . .
C(56) C(50) C(55) C(54) 142.5(9) no . . . .
C(50) C(51) C(56) C(55) -24.3(10) no . . . .
C(50) C(54) C(55) C(56) 31.0(12) no . . . .
C(50) C(55) C(56) C(51) 24.0(9) no . . . .
C(54) C(55) C(56) C(50) -28.7(14) no . . . .
C(54) C(55) C(56) C(51) -4.7(19) no . . . .
